data_4061821
_journal_name_full Organometallics
_journal_paper_doi 10.1021/om058038d
_journal_year 2005
_chemical_formula_moiety 'C32 H54 Si3 Ti'
_chemical_formula_sum 'C32 H54 Si3 Ti'
_chemical_formula_weight 570.92
_space_group_IT_number 15
_symmetry_cell_setting monoclinic
_symmetry_space_group_name_Hall '-C 2yc'
_symmetry_space_group_name_H-M 'C 1 2/c 1'
_cell_angle_alpha 90.00
_cell_angle_beta 96.6974(4)
_cell_angle_gamma 90.00
_cell_formula_units_Z 32
_cell_length_a 35.9376(3)
_cell_length_b 20.8789(2)
_cell_length_c 36.4854(3)
_cell_measurement_temperature 150(2)
_cell_volume 27189.5(4)
_diffrn_ambient_temperature 150(2)
_exptl_crystal_density_diffrn 1.116
_cod_original_sg_symbol_H-M 'C 2/c'
_cod_database_code 4061821

loop_
_symmetry_equiv_pos_as_xyz
'x, y, z'
'-x, y, -z+1/2'
'x+1/2, y+1/2, z'
'-x+1/2, y+1/2, -z+1/2'
'-x, -y, -z'
'x, -y, z-1/2'
'-x+1/2, -y+1/2, -z'
'x+1/2, -y+1/2, z-1/2'

loop_
_atom_site_label
_atom_site_type_symbol
_atom_site_fract_x
_atom_site_fract_y
_atom_site_fract_z
_atom_site_U_iso_or_equiv
_atom_site_adp_type
_atom_site_occupancy
_atom_site_symmetry_multiplicity
_atom_site_calc_flag
_atom_site_refinement_flags
_atom_site_disorder_assembly
_atom_site_disorder_group
Ti1 Ti 0.64886(2) 0.41552(4) 0.65700(2) 0.01942(16) Uani 1 1 d . . .
Ti2 Ti 0.82586(2) 0.39950(4) 0.83849(2) 0.02050(17) Uani 1 1 d . . .
Ti3 Ti 0.92181(2) 0.64466(4) 0.65563(2) 0.01875(16) Uani 1 1 d . . .
Ti4 Ti 0.89977(2) 0.16265(4) 0.65846(2) 0.02041(17) Uani 1 1 d . . .
Si11 Si 0.75155(3) 0.52031(6) 0.61504(4) 0.0307(3) Uani 1 1 d . . .
Si12 Si 0.66788(3) 0.52816(6) 0.56506(3) 0.0247(3) Uani 1 1 d . . .
Si13 Si 0.57528(4) 0.51059(7) 0.55540(4) 0.0311(3) Uani 1 1 d . . .
Si21 Si 0.84333(4) 0.60207(7) 0.89490(5) 0.0409(4) Uani 1 1 d . . .
Si22 Si 0.80219(3) 0.48562(6) 0.93755(4) 0.0281(3) Uani 1 1 d . . .
Si23 Si 0.77965(4) 0.33370(6) 0.94906(3) 0.0284(3) Uani 1 1 d . . .
Si31 Si 0.97118(4) 0.58663(6) 0.54586(3) 0.0281(3) Uani 1 1 d . . .
Si32 Si 0.94793(3) 0.73846(6) 0.55947(3) 0.0270(3) Uani 1 1 d . . .
Si33 Si 0.90748(4) 0.85198(6) 0.60571(5) 0.0384(3) Uani 1 1 d . . .
Si41 Si 1.00135(3) 0.27527(7) 0.61838(4) 0.0306(3) Uani 1 1 d . . .
Si42 Si 0.91867(3) 0.27570(6) 0.56679(3) 0.0265(3) Uani 1 1 d . . .
Si43 Si 0.82671(4) 0.25323(7) 0.55479(4) 0.0309(3) Uani 1 1 d . . .
C101 C 0.64275(12) 0.5218(2) 0.68253(12) 0.0255(9) Uani 1 1 d . . .
C102 C 0.60823(12) 0.4899(2) 0.68377(12) 0.0271(10) Uani 1 1 d . . .
C103 C 0.61431(13) 0.4379(2) 0.70845(12) 0.0289(10) Uani 1 1 d . . .
C104 C 0.65307(13) 0.4378(2) 0.72253(12) 0.0302(10) Uani 1 1 d . . .
C105 C 0.67040(12) 0.4886(2) 0.70630(12) 0.0283(10) Uani 1 1 d . . .
C106 C 0.64749(16) 0.5848(2) 0.66379(14) 0.0402(12) Uani 1 1 d . . .
H10A H 0.6729 0.5890 0.6585 0.060 Uiso 1 1 calc R . .
H10B H 0.6417 0.6191 0.6797 0.060 Uiso 1 1 calc R . .
H10C H 0.6309 0.5866 0.6412 0.060 Uiso 1 1 calc R . .
C107 C 0.57060(14) 0.5124(3) 0.66611(15) 0.0429(13) Uani 1 1 d . . .
H10D H 0.5736 0.5354 0.6438 0.064 Uiso 1 1 calc R . .
H10E H 0.5596 0.5402 0.6828 0.064 Uiso 1 1 calc R . .
H10F H 0.5546 0.4761 0.6604 0.064 Uiso 1 1 calc R . .
C108 C 0.58365(16) 0.3987(3) 0.72194(16) 0.0465(14) Uani 1 1 d . . .
H10G H 0.5663 0.4265 0.7323 0.070 Uiso 1 1 calc R . .
H10H H 0.5943 0.3693 0.7405 0.070 Uiso 1 1 calc R . .
H10I H 0.5707 0.3752 0.7017 0.070 Uiso 1 1 calc R . .
C109 C 0.67117(18) 0.4006(3) 0.75511(14) 0.0483(14) Uani 1 1 d . . .
H10J H 0.6937 0.3807 0.7488 0.073 Uiso 1 1 calc R . .
H10K H 0.6542 0.3682 0.7617 0.073 Uiso 1 1 calc R . .
H10L H 0.6772 0.4291 0.7756 0.073 Uiso 1 1 calc R . .
C110 C 0.71048(14) 0.5095(3) 0.71650(15) 0.0444(13) Uani 1 1 d . . .
H11A H 0.7117 0.5394 0.7366 0.067 Uiso 1 1 calc R . .
H11B H 0.7195 0.5297 0.6956 0.067 Uiso 1 1 calc R . .
H11C H 0.7257 0.4728 0.7237 0.067 Uiso 1 1 calc R . .
C111 C 0.67821(13) 0.3329(2) 0.62284(13) 0.0286(10) Uani 1 1 d . . .
C112 C 0.68428(13) 0.3175(2) 0.66114(14) 0.0305(10) Uani 1 1 d . . .
C113 C 0.64919(14) 0.3032(2) 0.67310(13) 0.0301(10) Uani 1 1 d . . .
C114 C 0.62177(12) 0.3125(2) 0.64273(13) 0.0259(10) Uani 1 1 d . . .
C115 C 0.63956(13) 0.3296(2) 0.61161(12) 0.0270(10) Uani 1 1 d . . .
C116 C 0.70789(15) 0.3404(2) 0.59733(16) 0.0426(14) Uani 1 1 d . . .
H11D H 0.7128 0.2996 0.5868 0.064 Uiso 1 1 calc R . .
H11E H 0.7304 0.3565 0.6109 0.064 Uiso 1 1 calc R . .
H11F H 0.6994 0.3699 0.5780 0.064 Uiso 1 1 calc R . .
C117 C 0.72227(15) 0.3099(3) 0.68284(19) 0.0539(16) Uani 1 1 d . . .
H11G H 0.7209 0.3218 0.7081 0.081 Uiso 1 1 calc R . .
H11H H 0.7400 0.3370 0.6725 0.081 Uiso 1 1 calc R . .
H11I H 0.7302 0.2661 0.6818 0.081 Uiso 1 1 calc R . .
C118 C 0.64393(18) 0.2706(3) 0.70885(15) 0.0481(14) Uani 1 1 d . . .
H11J H 0.6217 0.2866 0.7179 0.072 Uiso 1 1 calc R . .
H11K H 0.6652 0.2790 0.7267 0.072 Uiso 1 1 calc R . .
H11L H 0.6415 0.2252 0.7048 0.072 Uiso 1 1 calc R . .
C119 C 0.58067(14) 0.2962(3) 0.64174(18) 0.0480(15) Uani 1 1 d . . .
H11M H 0.5741 0.2639 0.6234 0.072 Uiso 1 1 calc R . .
H11N H 0.5659 0.3339 0.6357 0.072 Uiso 1 1 calc R . .
H11O H 0.5758 0.2806 0.6655 0.072 Uiso 1 1 calc R . .
C120 C 0.62070(17) 0.3322(3) 0.57293(14) 0.0437(13) Uani 1 1 d . . .
H12X H 0.6333 0.3627 0.5590 0.065 Uiso 1 1 calc R . .
H12Y H 0.5950 0.3448 0.5731 0.065 Uiso 1 1 calc R . .
H12Z H 0.6217 0.2907 0.5618 0.065 Uiso 1 1 calc R . .
C121 C 0.68212(11) 0.4654(2) 0.62805(12) 0.0226(9) Uani 1 1 d . . .
C122 C 0.70074(12) 0.5009(2) 0.60590(12) 0.0247(9) Uani 1 1 d . . .
C123 C 0.63011(11) 0.4623(2) 0.61081(12) 0.0229(9) Uani 1 1 d . . .
C124 C 0.62291(11) 0.4969(2) 0.57996(12) 0.0233(9) Uani 1 1 d . . .
C125 C 0.77766(14) 0.4629(3) 0.64806(16) 0.0436(13) Uani 1 1 d . . .
H12A H 0.7637 0.4557 0.6685 0.065 Uiso 1 1 calc R . .
H12B H 0.8017 0.4806 0.6568 0.065 Uiso 1 1 calc R . .
H12C H 0.7810 0.4231 0.6357 0.065 Uiso 1 1 calc R . .
C126 C 0.77297(14) 0.5186(3) 0.57072(15) 0.0488(15) Uani 1 1 d . . .
H12D H 0.7681 0.4779 0.5589 0.073 Uiso 1 1 calc R . .
H12E H 0.7995 0.5251 0.5757 0.073 Uiso 1 1 calc R . .
H12F H 0.7622 0.5520 0.5548 0.073 Uiso 1 1 calc R . .
C127 C 0.75785(15) 0.6026(3) 0.63487(18) 0.0500(15) Uani 1 1 d . . .
H12G H 0.7465 0.6332 0.6174 0.075 Uiso 1 1 calc R . .
H12H H 0.7841 0.6118 0.6402 0.075 Uiso 1 1 calc R . .
H12I H 0.7462 0.6050 0.6572 0.075 Uiso 1 1 calc R . .
C128 C 0.66808(15) 0.6170(2) 0.55681(15) 0.0398(12) Uani 1 1 d . . .
H12J H 0.6930 0.6306 0.5534 0.060 Uiso 1 1 calc R . .
H12K H 0.6601 0.6388 0.5777 0.060 Uiso 1 1 calc R . .
H12L H 0.6513 0.6270 0.5351 0.060 Uiso 1 1 calc R . .
C129 C 0.67867(15) 0.4892(3) 0.52130(14) 0.0413(13) Uani 1 1 d . . .
H12M H 0.7037 0.4999 0.5169 0.062 Uiso 1 1 calc R . .
H12N H 0.6613 0.5041 0.5011 0.062 Uiso 1 1 calc R . .
H12O H 0.6765 0.4435 0.5235 0.062 Uiso 1 1 calc R . .
C130 C 0.57606(17) 0.4996(4) 0.50465(16) 0.068(2) Uani 1 1 d . . .
H13A H 0.5932 0.5297 0.4959 0.102 Uiso 1 1 calc R . .
H13B H 0.5514 0.5068 0.4921 0.102 Uiso 1 1 calc R . .
H13C H 0.5839 0.4568 0.4999 0.102 Uiso 1 1 calc R . .
C131 C 0.53932(14) 0.4550(3) 0.57034(17) 0.0484(14) Uani 1 1 d . . .
H13D H 0.5460 0.4117 0.5653 0.073 Uiso 1 1 calc R . .
H13E H 0.5153 0.4648 0.5571 0.073 Uiso 1 1 calc R . .
H13F H 0.5381 0.4600 0.5963 0.073 Uiso 1 1 calc R . .
C132 C 0.56069(16) 0.5952(3) 0.56273(19) 0.0537(16) Uani 1 1 d . . .
H13G H 0.5601 0.6027 0.5886 0.081 Uiso 1 1 calc R . .
H13H H 0.5362 0.6024 0.5498 0.081 Uiso 1 1 calc R . .
H13I H 0.5783 0.6240 0.5536 0.081 Uiso 1 1 calc R . .
C201 C 0.88398(11) 0.3788(2) 0.87748(12) 0.0249(9) Uani 1 1 d . . .
C202 C 0.86974(11) 0.3192(2) 0.86292(12) 0.0240(9) Uani 1 1 d . . .
C203 C 0.87082(12) 0.3195(2) 0.82453(13) 0.0273(10) Uani 1 1 d . . .
C204 C 0.88537(12) 0.3800(2) 0.81481(12) 0.0271(10) Uani 1 1 d . . .
C205 C 0.89289(11) 0.4166(2) 0.84748(13) 0.0271(10) Uani 1 1 d . . .
C206 C 0.89286(13) 0.3953(3) 0.91766(13) 0.0372(12) Uani 1 1 d . . .
H20A H 0.9195 0.3977 0.9238 0.056 Uiso 1 1 calc R . .
H20B H 0.8829 0.3629 0.9324 0.056 Uiso 1 1 calc R . .
H20C H 0.8819 0.4359 0.9224 0.056 Uiso 1 1 calc R . .
C207 C 0.85984(15) 0.2616(2) 0.88452(15) 0.0378(12) Uani 1 1 d . . .
H20D H 0.8408 0.2372 0.8701 0.057 Uiso 1 1 calc R . .
H20E H 0.8507 0.2754 0.9069 0.057 Uiso 1 1 calc R . .
H20F H 0.8817 0.2355 0.8904 0.057 Uiso 1 1 calc R . .
C208 C 0.86473(15) 0.2613(3) 0.80037(15) 0.0411(13) Uani 1 1 d . . .
H20G H 0.8835 0.2297 0.8081 0.062 Uiso 1 1 calc R . .
H20H H 0.8665 0.2730 0.7752 0.062 Uiso 1 1 calc R . .
H20I H 0.8403 0.2438 0.8024 0.062 Uiso 1 1 calc R . .
C209 C 0.89863(15) 0.3988(3) 0.77837(15) 0.0443(13) Uani 1 1 d . . .
H20J H 0.8868 0.4381 0.7698 0.066 Uiso 1 1 calc R . .
H20K H 0.8922 0.3657 0.7605 0.066 Uiso 1 1 calc R . .
H20L H 0.9253 0.4045 0.7817 0.066 Uiso 1 1 calc R . .
C210 C 0.91243(13) 0.4798(2) 0.85029(17) 0.0394(13) Uani 1 1 d . . .
H21A H 0.9062 0.5021 0.8718 0.059 Uiso 1 1 calc R . .
H21B H 0.9046 0.5048 0.8287 0.059 Uiso 1 1 calc R . .
H21C H 0.9390 0.4732 0.8522 0.059 Uiso 1 1 calc R . .
C211 C 0.77107(12) 0.4603(2) 0.81329(12) 0.0277(10) Uani 1 1 d . . .
C212 C 0.79464(12) 0.4516(2) 0.78482(12) 0.0276(10) Uani 1 1 d . . .
C213 C 0.79518(13) 0.3851(3) 0.77662(13) 0.0331(11) Uani 1 1 d . . .
C214 C 0.77306(13) 0.3531(2) 0.80081(13) 0.0318(11) Uani 1 1 d . . .
C215 C 0.75803(12) 0.3994(2) 0.82293(12) 0.0305(11) Uani 1 1 d . . .
C216 C 0.75755(14) 0.5233(3) 0.82593(15) 0.0398(12) Uani 1 1 d . . .
H21D H 0.7363 0.5370 0.8095 0.060 Uiso 1 1 calc R . .
H21E H 0.7772 0.5545 0.8261 0.060 Uiso 1 1 calc R . .
H21F H 0.7505 0.5189 0.8504 0.060 Uiso 1 1 calc R . .
C217 C 0.81128(14) 0.5043(3) 0.76454(15) 0.0427(13) Uani 1 1 d . . .
H21G H 0.7917 0.5314 0.7532 0.064 Uiso 1 1 calc R . .
H21H H 0.8250 0.4865 0.7459 0.064 Uiso 1 1 calc R . .
H21I H 0.8279 0.5291 0.7815 0.064 Uiso 1 1 calc R . .
C218 C 0.80905(16) 0.3572(3) 0.74281(14) 0.0503(15) Uani 1 1 d . . .
H21J H 0.8105 0.3114 0.7452 0.075 Uiso 1 1 calc R . .
H21K H 0.8334 0.3741 0.7402 0.075 Uiso 1 1 calc R . .
H21L H 0.7921 0.3682 0.7214 0.075 Uiso 1 1 calc R . .
C219 C 0.76269(16) 0.2831(3) 0.79985(18) 0.0514(15) Uani 1 1 d . . .
H21M H 0.7369 0.2784 0.7901 0.077 Uiso 1 1 calc R . .
H21N H 0.7664 0.2659 0.8244 0.077 Uiso 1 1 calc R . .
H21O H 0.7782 0.2604 0.7845 0.077 Uiso 1 1 calc R . .
C220 C 0.72833(13) 0.3871(3) 0.84804(14) 0.0383(12) Uani 1 1 d . . .
H22A H 0.7040 0.3945 0.8348 0.057 Uiso 1 1 calc R . .
H22B H 0.7320 0.4155 0.8689 0.057 Uiso 1 1 calc R . .
H22C H 0.7300 0.3435 0.8565 0.057 Uiso 1 1 calc R . .
C221 C 0.82650(11) 0.4745(2) 0.87234(12) 0.0239(9) Uani 1 1 d . . .
C222 C 0.82538(12) 0.5187(2) 0.89801(13) 0.0273(10) Uani 1 1 d . . .
C223 C 0.80747(11) 0.3947(2) 0.88787(12) 0.0223(9) Uani 1 1 d . . .
C224 C 0.79680(11) 0.4003(2) 0.92137(12) 0.0235(9) Uani 1 1 d . . .
C225 C 0.85382(19) 0.6235(3) 0.8479(2) 0.0654(19) Uani 1 1 d . . .
H22D H 0.8716 0.5936 0.8400 0.098 Uiso 1 1 calc R . .
H22E H 0.8642 0.6660 0.8482 0.098 Uiso 1 1 calc R . .
H22F H 0.8312 0.6221 0.8311 0.098 Uiso 1 1 calc R . .
C226 C 0.8077(2) 0.6600(3) 0.9085(3) 0.089(3) Uani 1 1 d . . .
H22G H 0.7848 0.6552 0.8924 0.133 Uiso 1 1 calc R . .
H22H H 0.8169 0.7029 0.9067 0.133 Uiso 1 1 calc R . .
H22I H 0.8031 0.6517 0.9335 0.133 Uiso 1 1 calc R . .
C227 C 0.88721(19) 0.6127(3) 0.9272(2) 0.074(2) Uani 1 1 d . . .
H22J H 0.8824 0.6024 0.9519 0.110 Uiso 1 1 calc R . .
H22K H 0.8955 0.6563 0.9263 0.110 Uiso 1 1 calc R . .
H22L H 0.9063 0.5847 0.9200 0.110 Uiso 1 1 calc R . .
C228 C 0.83001(16) 0.4956(3) 0.98375(15) 0.0459(14) Uani 1 1 d . . .
H22M H 0.8173 0.4749 1.0022 0.069 Uiso 1 1 calc R . .
H22N H 0.8328 0.5404 0.9894 0.069 Uiso 1 1 calc R . .
H22O H 0.8543 0.4767 0.9834 0.069 Uiso 1 1 calc R . .
C229 C 0.75527(14) 0.5241(3) 0.94032(16) 0.0435(13) Uani 1 1 d . . .
H22P H 0.7435 0.5045 0.9598 0.065 Uiso 1 1 calc R . .
H22Q H 0.7397 0.5183 0.9173 0.065 Uiso 1 1 calc R . .
H22R H 0.7586 0.5690 0.9453 0.065 Uiso 1 1 calc R . .
C230 C 0.74247(17) 0.3638(3) 0.97674(16) 0.0524(15) Uani 1 1 d . . .
H23A H 0.7218 0.3803 0.9604 0.079 Uiso 1 1 calc R . .
H23B H 0.7526 0.3972 0.9930 0.079 Uiso 1 1 calc R . .
H23C H 0.7339 0.3293 0.9910 0.079 Uiso 1 1 calc R . .
C231 C 0.76003(15) 0.2651(2) 0.92055(14) 0.0395(12) Uani 1 1 d . . .
H23D H 0.7366 0.2774 0.9071 0.059 Uiso 1 1 calc R . .
H23E H 0.7562 0.2295 0.9363 0.059 Uiso 1 1 calc R . .
H23F H 0.7772 0.2530 0.9035 0.059 Uiso 1 1 calc R . .
C232 C 0.81961(15) 0.3035(3) 0.98218(14) 0.0442(13) Uani 1 1 d . . .
H23G H 0.8102 0.2758 1.0000 0.066 Uiso 1 1 calc R . .
H23H H 0.8324 0.3391 0.9947 0.066 Uiso 1 1 calc R . .
H23I H 0.8367 0.2801 0.9689 0.066 Uiso 1 1 calc R . .
C301 C 0.97643(12) 0.7019(2) 0.68421(12) 0.0271(10) Uani 1 1 d . . .
C302 C 0.95299(12) 0.6884(2) 0.71187(12) 0.0276(10) Uani 1 1 d . . .
C303 C 0.95233(12) 0.6215(2) 0.71694(12) 0.0290(10) Uani 1 1 d . . .
C304 C 0.97390(12) 0.5931(2) 0.69112(12) 0.0262(10) Uani 1 1 d . . .
C305 C 0.98946(11) 0.6431(2) 0.67145(12) 0.0263(10) Uani 1 1 d . . .
C306 C 0.98985(14) 0.7672(2) 0.67434(15) 0.0383(12) Uani 1 1 d . . .
H30A H 1.0123 0.7776 0.6901 0.057 Uiso 1 1 calc R . .
H30B H 0.9709 0.7984 0.6775 0.057 Uiso 1 1 calc R . .
H30C H 0.9950 0.7672 0.6491 0.057 Uiso 1 1 calc R . .
C307 C 0.93665(15) 0.7378(3) 0.73527(15) 0.0440(14) Uani 1 1 d . . .
H30D H 0.9259 0.7169 0.7550 0.066 Uiso 1 1 calc R . .
H30E H 0.9176 0.7614 0.7204 0.066 Uiso 1 1 calc R . .
H30F H 0.9560 0.7665 0.7454 0.066 Uiso 1 1 calc R . .
C308 C 0.93931(14) 0.5889(3) 0.74969(13) 0.0412(13) Uani 1 1 d . . .
H30G H 0.9571 0.5963 0.7710 0.062 Uiso 1 1 calc R . .
H30H H 0.9371 0.5438 0.7451 0.062 Uiso 1 1 calc R . .
H30I H 0.9154 0.6059 0.7540 0.062 Uiso 1 1 calc R . .
C309 C 0.98251(14) 0.5227(2) 0.68733(15) 0.0362(11) Uani 1 1 d . . .
H30J H 0.9734 0.4994 0.7071 0.054 Uiso 1 1 calc R . .
H30K H 1.0091 0.5169 0.6883 0.054 Uiso 1 1 calc R . .
H30L H 0.9705 0.5071 0.6642 0.054 Uiso 1 1 calc R . .
C310 C 1.01993(12) 0.6365(3) 0.64678(13) 0.0354(11) Uani 1 1 d . . .
H31A H 1.0155 0.6661 0.6266 0.053 Uiso 1 1 calc R . .
H31B H 1.0201 0.5936 0.6374 0.053 Uiso 1 1 calc R . .
H31C H 1.0437 0.6457 0.6606 0.053 Uiso 1 1 calc R . .
C311 C 0.86413(11) 0.6282(2) 0.61523(12) 0.0252(10) Uani 1 1 d . . .
C312 C 0.87736(12) 0.5669(2) 0.62860(12) 0.0250(10) Uani 1 1 d . . .
C313 C 0.87580(12) 0.5654(2) 0.66698(12) 0.0240(9) Uani 1 1 d . . .
C314 C 0.86192(11) 0.6257(2) 0.67784(12) 0.0245(9) Uani 1 1 d . . .
C315 C 0.85511(11) 0.6643(2) 0.64605(13) 0.0246(9) Uani 1 1 d . . .
C316 C 0.85595(14) 0.6479(3) 0.57571(13) 0.0391(12) Uani 1 1 d . . .
H31D H 0.8301 0.6398 0.5673 0.059 Uiso 1 1 calc R . .
H31E H 0.8714 0.6237 0.5610 0.059 Uiso 1 1 calc R . .
H31F H 0.8611 0.6927 0.5734 0.059 Uiso 1 1 calc R . .
C317 C 0.88691(14) 0.5112(2) 0.60543(15) 0.0391(12) Uani 1 1 d . . .
H31G H 0.8662 0.4820 0.6024 0.059 Uiso 1 1 calc R . .
H31H H 0.9086 0.4897 0.6174 0.059 Uiso 1 1 calc R . .
H31I H 0.8921 0.5264 0.5817 0.059 Uiso 1 1 calc R . .
C318 C 0.88151(14) 0.5061(2) 0.69003(15) 0.0364(12) Uani 1 1 d . . .
H31J H 0.8796 0.5164 0.7154 0.055 Uiso 1 1 calc R . .
H31K H 0.9059 0.4886 0.6878 0.055 Uiso 1 1 calc R . .
H31L H 0.8627 0.4751 0.6816 0.055 Uiso 1 1 calc R . .
C319 C 0.84932(13) 0.6426(3) 0.71445(14) 0.0374(12) Uani 1 1 d . . .
H31M H 0.8560 0.6087 0.7317 0.056 Uiso 1 1 calc R . .
H31N H 0.8226 0.6484 0.7116 0.056 Uiso 1 1 calc R . .
H31O H 0.8613 0.6816 0.7235 0.056 Uiso 1 1 calc R . .
C320 C 0.83591(13) 0.7282(2) 0.64473(17) 0.0395(13) Uani 1 1 d . . .
H32A H 0.8423 0.7519 0.6238 0.059 Uiso 1 1 calc R . .
H32B H 0.8439 0.7515 0.6669 0.059 Uiso 1 1 calc R . .
H32C H 0.8093 0.7220 0.6426 0.059 Uiso 1 1 calc R . .
C321 C 0.94086(11) 0.6442(2) 0.60653(12) 0.0227(9) Uani 1 1 d . . .
C322 C 0.95254(11) 0.6521(2) 0.57363(12) 0.0238(9) Uani 1 1 d . . .
C323 C 0.92248(12) 0.7218(2) 0.62392(12) 0.0243(9) Uani 1 1 d . . .
C324 C 0.92448(12) 0.7689(2) 0.59965(12) 0.0254(9) Uani 1 1 d . . .
C325 C 0.98877(15) 0.5158(2) 0.57375(15) 0.0398(12) Uani 1 1 d . . .
H32D H 1.0129 0.5255 0.5868 0.060 Uiso 1 1 calc R . .
H32E H 0.9910 0.4799 0.5577 0.060 Uiso 1 1 calc R . .
H32F H 0.9715 0.5055 0.5911 0.060 Uiso 1 1 calc R . .
C326 C 1.01036(16) 0.6183(3) 0.52119(16) 0.0486(14) Uani 1 1 d . . .
H32G H 1.0010 0.6513 0.5043 0.073 Uiso 1 1 calc R . .
H32H H 1.0205 0.5841 0.5078 0.073 Uiso 1 1 calc R . .
H32I H 1.0297 0.6355 0.5389 0.073 Uiso 1 1 calc R . .
C327 C 0.93287(16) 0.5589(3) 0.51035(15) 0.0507(15) Uani 1 1 d . . .
H32J H 0.9145 0.5358 0.5222 0.076 Uiso 1 1 calc R . .
H32K H 0.9432 0.5312 0.4930 0.076 Uiso 1 1 calc R . .
H32L H 0.9213 0.5952 0.4976 0.076 Uiso 1 1 calc R . .
C328 C 0.99497(14) 0.7777(3) 0.55769(16) 0.0432(13) Uani 1 1 d . . .
H32M H 1.0108 0.7690 0.5802 0.065 Uiso 1 1 calc R . .
H32N H 0.9917 0.8231 0.5548 0.065 Uiso 1 1 calc R . .
H32O H 1.0064 0.7608 0.5372 0.065 Uiso 1 1 calc R . .
C329 C 0.92005(16) 0.7519(3) 0.51326(15) 0.0461(14) Uani 1 1 d . . .
H32P H 0.9322 0.7309 0.4945 0.069 Uiso 1 1 calc R . .
H32Q H 0.9184 0.7969 0.5082 0.069 Uiso 1 1 calc R . .
H32R H 0.8953 0.7346 0.5135 0.069 Uiso 1 1 calc R . .
C330 C 0.86423(18) 0.8668(3) 0.5729(2) 0.0645(19) Uani 1 1 d . . .
H33A H 0.8705 0.8661 0.5480 0.097 Uiso 1 1 calc R . .
H33B H 0.8540 0.9079 0.5779 0.097 Uiso 1 1 calc R . .
H33C H 0.8461 0.8341 0.5759 0.097 Uiso 1 1 calc R . .
C331 C 0.89642(18) 0.8675(3) 0.6536(2) 0.0599(18) Uani 1 1 d . . .
H33D H 0.8860 0.8295 0.6632 0.090 Uiso 1 1 calc R . .
H33E H 0.8786 0.9018 0.6533 0.090 Uiso 1 1 calc R . .
H33F H 0.9189 0.8791 0.6689 0.090 Uiso 1 1 calc R . .
C332 C 0.94368(18) 0.9110(3) 0.5956(2) 0.069(2) Uani 1 1 d . . .
H33G H 0.9664 0.9033 0.6116 0.104 Uiso 1 1 calc R . .
H33H H 0.9349 0.9536 0.5996 0.104 Uiso 1 1 calc R . .
H33I H 0.9484 0.9066 0.5704 0.104 Uiso 1 1 calc R . .
C401 C 0.88704(16) 0.2677(2) 0.68293(13) 0.0376(12) Uani 1 1 d . . .
C402 C 0.85515(13) 0.2288(3) 0.68480(13) 0.0354(12) Uani 1 1 d . . .
C403 C 0.86456(13) 0.1794(2) 0.71032(14) 0.0345(11) Uani 1 1 d . . .
C404 C 0.90299(14) 0.1865(2) 0.72367(12) 0.0318(11) Uani 1 1 d . . .
C405 C 0.91696(13) 0.2404(2) 0.70668(13) 0.0338(11) Uani 1 1 d . . .
C406 C 0.8887(2) 0.3303(3) 0.66319(18) 0.0607(18) Uani 1 1 d . . .
H40A H 0.9129 0.3351 0.6548 0.091 Uiso 1 1 calc R . .
H40B H 0.8846 0.3647 0.6797 0.091 Uiso 1 1 calc R . .
H40C H 0.8696 0.3312 0.6424 0.091 Uiso 1 1 calc R . .
C407 C 0.81653(17) 0.2440(4) 0.66608(17) 0.068(2) Uani 1 1 d . . .
H40D H 0.8023 0.2051 0.6622 0.101 Uiso 1 1 calc R . .
H40E H 0.8185 0.2641 0.6427 0.101 Uiso 1 1 calc R . .
H40F H 0.8041 0.2724 0.6814 0.101 Uiso 1 1 calc R . .
C408 C 0.83598(18) 0.1375(3) 0.72559(18) 0.0614(18) Uani 1 1 d . . .
H40G H 0.8191 0.1637 0.7376 0.092 Uiso 1 1 calc R . .
H40H H 0.8485 0.1080 0.7431 0.092 Uiso 1 1 calc R . .
H40I H 0.8221 0.1141 0.7058 0.092 Uiso 1 1 calc R . .
C409 C 0.92432(19) 0.1514(3) 0.75569(15) 0.0581(17) Uani 1 1 d . . .
H40J H 0.9449 0.1286 0.7473 0.087 Uiso 1 1 calc R . .
H40K H 0.9079 0.1217 0.7658 0.087 Uiso 1 1 calc R . .
H40L H 0.9337 0.1817 0.7743 0.087 Uiso 1 1 calc R . .
C410 C 0.95525(16) 0.2675(3) 0.71675(18) 0.0609(19) Uani 1 1 d . . .
H41A H 0.9557 0.2916 0.7392 0.091 Uiso 1 1 calc R . .
H41B H 0.9615 0.2952 0.6973 0.091 Uiso 1 1 calc R . .
H41C H 0.9731 0.2333 0.7202 0.091 Uiso 1 1 calc R . .
C411 C 0.93264(14) 0.0824(2) 0.62598(15) 0.0359(12) Uani 1 1 d . . .
C412 C 0.93749(13) 0.0674(2) 0.66405(16) 0.0373(12) Uani 1 1 d . . .
C413 C 0.90238(15) 0.0505(2) 0.67442(14) 0.0343(11) Uani 1 1 d . . .
C414 C 0.87535(13) 0.0580(2) 0.64326(13) 0.0279(10) Uani 1 1 d . . .
C415 C 0.89424(14) 0.0767(2) 0.61342(13) 0.0294(10) Uani 1 1 d . . .
C416 C 0.96392(19) 0.0920(3) 0.6026(2) 0.069(2) Uani 1 1 d . . .
H41D H 0.9545 0.1137 0.5802 0.103 Uiso 1 1 calc R . .
H41E H 0.9740 0.0512 0.5967 0.103 Uiso 1 1 calc R . .
H41F H 0.9833 0.1174 0.6159 0.103 Uiso 1 1 calc R . .
C417 C 0.97483(17) 0.0607(3) 0.6872(2) 0.071(2) Uani 1 1 d . . .
H41G H 0.9726 0.0742 0.7120 0.107 Uiso 1 1 calc R . .
H41H H 0.9931 0.0868 0.6770 0.107 Uiso 1 1 calc R . .
H41I H 0.9826 0.0167 0.6874 0.107 Uiso 1 1 calc R . .
C418 C 0.8960(2) 0.0166(3) 0.70955(17) 0.065(2) Uani 1 1 d . . .
H41J H 0.8718 0.0280 0.7163 0.097 Uiso 1 1 calc R . .
H41K H 0.9150 0.0290 0.7289 0.097 Uiso 1 1 calc R . .
H41L H 0.8971 -0.0289 0.7059 0.097 Uiso 1 1 calc R . .
C419 C 0.83465(15) 0.0402(3) 0.64052(19) 0.0515(16) Uani 1 1 d . . .
H41M H 0.8196 0.0781 0.6364 0.077 Uiso 1 1 calc R . .
H41N H 0.8295 0.0202 0.6631 0.077 Uiso 1 1 calc R . .
H41O H 0.8288 0.0110 0.6204 0.077 Uiso 1 1 calc R . .
C420 C 0.8772(2) 0.0783(3) 0.57402(14) 0.0558(17) Uani 1 1 d . . .
H42A H 0.8792 0.0367 0.5632 0.084 Uiso 1 1 calc R . .
H42B H 0.8902 0.1091 0.5607 0.084 Uiso 1 1 calc R . .
H42C H 0.8513 0.0902 0.5729 0.084 Uiso 1 1 calc R . .
C421 C 0.93317(12) 0.2153(2) 0.63037(12) 0.0233(9) Uani 1 1 d . . .
C422 C 0.95078(12) 0.2522(2) 0.60870(12) 0.0262(10) Uani 1 1 d . . .
C423 C 0.88142(11) 0.2083(2) 0.61178(12) 0.0233(9) Uani 1 1 d . . .
C424 C 0.87398(12) 0.2419(2) 0.58085(12) 0.0234(9) Uani 1 1 d . . .
C425 C 1.02854(14) 0.2223(3) 0.65266(16) 0.0452(14) Uani 1 1 d . . .
H42D H 1.0139 0.2131 0.6724 0.068 Uiso 1 1 calc R . .
H42E H 1.0513 0.2434 0.6624 0.068 Uiso 1 1 calc R . .
H42F H 1.0344 0.1831 0.6409 0.068 Uiso 1 1 calc R . .
C426 C 1.02413(15) 0.2728(3) 0.57501(16) 0.0472(14) Uani 1 1 d . . .
H42G H 1.0504 0.2815 0.5806 0.071 Uiso 1 1 calc R . .
H42H H 1.0130 0.3045 0.5581 0.071 Uiso 1 1 calc R . .
H42I H 1.0207 0.2311 0.5640 0.071 Uiso 1 1 calc R . .
C427 C 1.00536(16) 0.3591(3) 0.63638(18) 0.0503(15) Uani 1 1 d . . .
H42J H 0.9960 0.3611 0.6599 0.076 Uiso 1 1 calc R . .
H42K H 0.9910 0.3873 0.6194 0.076 Uiso 1 1 calc R . .
H42L H 1.0312 0.3720 0.6391 0.076 Uiso 1 1 calc R . .
C428 C 0.91722(15) 0.3640(2) 0.55769(16) 0.0444(13) Uani 1 1 d . . .
H42M H 0.9081 0.3857 0.5780 0.067 Uiso 1 1 calc R . .
H42N H 0.9008 0.3725 0.5355 0.067 Uiso 1 1 calc R . .
H42O H 0.9420 0.3790 0.5548 0.067 Uiso 1 1 calc R . .
C429 C 0.93191(15) 0.2358(3) 0.52396(15) 0.0417(13) Uani 1 1 d . . .
H42P H 0.9572 0.2469 0.5207 0.063 Uiso 1 1 calc R . .
H42Q H 0.9154 0.2500 0.5030 0.063 Uiso 1 1 calc R . .
H42R H 0.9299 0.1902 0.5264 0.063 Uiso 1 1 calc R . .
C430 C 0.82959(18) 0.2441(4) 0.50423(16) 0.068(2) Uani 1 1 d . . .
H43A H 0.8381 0.2017 0.4993 0.103 Uiso 1 1 calc R . .
H43B H 0.8469 0.2749 0.4965 0.103 Uiso 1 1 calc R . .
H43C H 0.8053 0.2510 0.4909 0.103 Uiso 1 1 calc R . .
C431 C 0.79131(15) 0.1951(3) 0.56759(18) 0.0527(15) Uani 1 1 d . . .
H43D H 0.7955 0.1542 0.5568 0.079 Uiso 1 1 calc R . .
H43E H 0.7667 0.2100 0.5586 0.079 Uiso 1 1 calc R . .
H43F H 0.7934 0.1910 0.5940 0.079 Uiso 1 1 calc R . .
C432 C 0.81012(17) 0.3360(3) 0.5624(2) 0.0612(18) Uani 1 1 d . . .
H43G H 0.7872 0.3437 0.5468 0.092 Uiso 1 1 calc R . .
H43H H 0.8288 0.3662 0.5567 0.092 Uiso 1 1 calc R . .
H43I H 0.8059 0.3409 0.5878 0.092 Uiso 1 1 calc R . .

loop_
_atom_site_aniso_label
_atom_site_aniso_U_11
_atom_site_aniso_U_22
_atom_site_aniso_U_33
_atom_site_aniso_U_23
_atom_site_aniso_U_13
_atom_site_aniso_U_12
Ti1 0.0186(4) 0.0223(4) 0.0178(4) -0.0016(3) 0.0040(3) -0.0010(3)
Ti2 0.0185(4) 0.0247(4) 0.0183(4) 0.0008(3) 0.0022(3) 0.0019(3)
Ti3 0.0172(4) 0.0231(4) 0.0158(4) 0.0002(3) 0.0015(3) -0.0018(3)
Ti4 0.0192(4) 0.0227(4) 0.0199(4) -0.0018(3) 0.0045(3) -0.0018(3)
Si11 0.0195(6) 0.0345(7) 0.0381(7) 0.0049(6) 0.0032(5) -0.0073(5)
Si12 0.0239(6) 0.0283(6) 0.0223(6) 0.0013(5) 0.0047(5) -0.0029(5)
Si13 0.0232(6) 0.0433(8) 0.0257(7) 0.0028(6) -0.0013(5) 0.0026(6)
Si21 0.0342(7) 0.0220(7) 0.0676(11) -0.0065(7) 0.0100(7) -0.0011(6)
Si22 0.0264(6) 0.0311(7) 0.0270(7) -0.0060(5) 0.0034(5) 0.0043(5)
Si23 0.0293(6) 0.0357(7) 0.0202(6) 0.0012(5) 0.0025(5) -0.0017(6)
Si31 0.0282(6) 0.0364(7) 0.0199(6) -0.0013(5) 0.0041(5) 0.0016(6)
Si32 0.0250(6) 0.0323(7) 0.0239(6) 0.0058(5) 0.0032(5) -0.0050(5)
Si33 0.0317(7) 0.0221(7) 0.0621(10) 0.0059(6) 0.0080(7) -0.0002(6)
Si41 0.0222(6) 0.0337(7) 0.0359(7) 0.0035(6) 0.0037(5) -0.0071(5)
Si42 0.0269(6) 0.0286(7) 0.0246(6) -0.0006(5) 0.0056(5) -0.0052(5)
Si43 0.0250(6) 0.0401(8) 0.0270(7) 0.0020(6) -0.0002(5) 0.0002(6)
C101 0.030(2) 0.027(2) 0.021(2) -0.0074(18) 0.0060(18) 0.0004(19)
C102 0.024(2) 0.035(3) 0.022(2) -0.0097(19) 0.0040(18) 0.0024(19)
C103 0.035(3) 0.031(2) 0.022(2) -0.0078(19) 0.0115(19) -0.005(2)
C104 0.039(3) 0.036(3) 0.016(2) -0.0026(19) 0.0028(19) 0.003(2)
C105 0.028(2) 0.035(3) 0.021(2) -0.0100(19) 0.0027(18) -0.002(2)
C106 0.059(3) 0.028(3) 0.035(3) -0.005(2) 0.014(3) -0.002(2)
C107 0.032(3) 0.058(4) 0.039(3) -0.011(3) 0.005(2) 0.015(3)
C108 0.051(3) 0.049(3) 0.045(3) -0.010(3) 0.028(3) -0.010(3)
C109 0.072(4) 0.049(3) 0.021(3) -0.002(2) -0.006(3) 0.011(3)
C110 0.035(3) 0.058(4) 0.039(3) -0.021(3) -0.003(2) -0.008(3)
C111 0.032(2) 0.024(2) 0.033(3) -0.0053(19) 0.015(2) -0.0020(19)
C112 0.027(2) 0.024(2) 0.041(3) -0.002(2) 0.004(2) 0.0045(19)
C113 0.040(3) 0.022(2) 0.031(3) 0.0026(19) 0.014(2) 0.001(2)
C114 0.026(2) 0.021(2) 0.032(2) -0.0030(19) 0.0082(19) -0.0020(18)
C115 0.036(3) 0.020(2) 0.026(2) -0.0035(18) 0.007(2) -0.0011(19)
C116 0.045(3) 0.031(3) 0.059(4) -0.007(2) 0.033(3) -0.006(2)
C117 0.039(3) 0.050(4) 0.069(4) -0.001(3) -0.010(3) 0.013(3)
C118 0.072(4) 0.036(3) 0.040(3) 0.008(2) 0.020(3) -0.001(3)
C119 0.028(3) 0.044(3) 0.074(4) -0.014(3) 0.015(3) -0.008(2)
C120 0.065(4) 0.035(3) 0.030(3) -0.010(2) -0.002(3) 0.003(3)
C121 0.017(2) 0.026(2) 0.025(2) -0.0035(18) 0.0018(17) -0.0020(17)
C122 0.026(2) 0.022(2) 0.026(2) -0.0007(18) 0.0050(18) -0.0025(18)
C123 0.019(2) 0.024(2) 0.026(2) -0.0076(18) 0.0044(17) 0.0003(17)
C124 0.021(2) 0.026(2) 0.023(2) -0.0018(18) 0.0020(17) -0.0010(18)
C125 0.031(3) 0.051(3) 0.047(3) 0.005(3) -0.004(2) -0.003(2)
C126 0.030(3) 0.075(4) 0.044(3) 0.012(3) 0.013(2) -0.010(3)
C127 0.035(3) 0.039(3) 0.073(4) 0.001(3) -0.002(3) -0.017(2)
C128 0.043(3) 0.035(3) 0.042(3) 0.009(2) 0.010(2) -0.004(2)
C129 0.041(3) 0.053(3) 0.032(3) -0.004(2) 0.010(2) -0.005(3)
C130 0.044(3) 0.128(7) 0.029(3) -0.001(4) -0.008(3) 0.007(4)
C131 0.030(3) 0.053(4) 0.060(4) 0.002(3) -0.003(3) -0.004(3)
C132 0.041(3) 0.046(3) 0.074(4) 0.016(3) 0.007(3) 0.014(3)
C201 0.017(2) 0.033(2) 0.025(2) -0.0036(19) 0.0005(17) 0.0074(18)
C202 0.019(2) 0.025(2) 0.027(2) 0.0019(18) -0.0008(17) 0.0056(18)
C203 0.025(2) 0.028(2) 0.029(2) -0.0024(19) 0.0039(19) 0.0047(19)
C204 0.023(2) 0.033(2) 0.027(2) 0.0036(19) 0.0068(18) 0.0069(19)
C205 0.016(2) 0.031(2) 0.034(3) -0.003(2) 0.0033(18) 0.0043(18)
C206 0.027(2) 0.051(3) 0.031(3) -0.006(2) -0.006(2) 0.014(2)
C207 0.042(3) 0.034(3) 0.039(3) 0.011(2) 0.011(2) 0.008(2)
C208 0.042(3) 0.038(3) 0.043(3) -0.013(2) 0.004(2) 0.005(2)
C209 0.040(3) 0.060(4) 0.036(3) 0.009(3) 0.019(2) 0.009(3)
C210 0.022(2) 0.029(3) 0.068(4) -0.002(2) 0.009(2) 0.002(2)
C211 0.018(2) 0.043(3) 0.022(2) 0.008(2) -0.0010(17) 0.0060(19)
C212 0.020(2) 0.040(3) 0.022(2) 0.009(2) -0.0021(17) 0.0018(19)
C213 0.028(2) 0.050(3) 0.021(2) -0.003(2) -0.0023(19) 0.002(2)
C214 0.026(2) 0.037(3) 0.030(3) 0.005(2) -0.0078(19) -0.005(2)
C215 0.020(2) 0.047(3) 0.023(2) 0.007(2) -0.0033(18) -0.002(2)
C216 0.031(3) 0.049(3) 0.038(3) 0.004(2) -0.002(2) 0.014(2)
C217 0.034(3) 0.056(3) 0.039(3) 0.021(3) 0.007(2) 0.003(2)
C218 0.047(3) 0.074(4) 0.028(3) -0.011(3) -0.004(2) 0.016(3)
C219 0.047(3) 0.045(3) 0.058(4) -0.004(3) -0.014(3) -0.012(3)
C220 0.025(2) 0.060(3) 0.030(3) 0.015(2) 0.000(2) -0.006(2)
C221 0.016(2) 0.026(2) 0.029(2) 0.0061(19) 0.0016(17) 0.0047(18)
C222 0.021(2) 0.023(2) 0.038(3) -0.003(2) 0.0010(19) 0.0025(18)
C223 0.019(2) 0.022(2) 0.025(2) 0.0014(18) -0.0007(17) 0.0018(17)
C224 0.020(2) 0.029(2) 0.020(2) -0.0014(18) 0.0007(17) 0.0033(18)
C225 0.059(4) 0.045(4) 0.093(5) 0.025(4) 0.014(4) -0.004(3)
C226 0.071(5) 0.028(3) 0.176(9) -0.016(4) 0.048(5) 0.008(3)
C227 0.057(4) 0.058(4) 0.102(6) -0.021(4) -0.003(4) -0.022(3)
C228 0.046(3) 0.055(4) 0.035(3) -0.013(3) -0.002(2) 0.002(3)
C229 0.036(3) 0.047(3) 0.050(3) -0.003(3) 0.017(2) 0.009(2)
C230 0.055(4) 0.063(4) 0.044(3) 0.000(3) 0.026(3) -0.006(3)
C231 0.047(3) 0.034(3) 0.036(3) 0.004(2) 0.001(2) -0.006(2)
C232 0.048(3) 0.053(3) 0.029(3) 0.008(2) -0.005(2) 0.000(3)
C301 0.018(2) 0.035(3) 0.026(2) -0.004(2) -0.0053(18) -0.0024(19)
C302 0.022(2) 0.040(3) 0.020(2) -0.011(2) -0.0003(18) 0.0001(19)
C303 0.023(2) 0.041(3) 0.022(2) 0.004(2) -0.0010(18) -0.001(2)
C304 0.019(2) 0.033(3) 0.025(2) -0.0014(19) -0.0054(17) 0.0023(19)
C305 0.017(2) 0.035(3) 0.025(2) -0.0037(19) -0.0050(17) -0.0009(19)
C306 0.027(2) 0.040(3) 0.046(3) -0.001(2) -0.004(2) -0.011(2)
C307 0.035(3) 0.061(4) 0.035(3) -0.023(3) 0.002(2) 0.005(3)
C308 0.031(3) 0.066(4) 0.025(3) 0.007(2) 0.001(2) -0.004(3)
C309 0.033(3) 0.034(3) 0.040(3) -0.001(2) -0.005(2) 0.002(2)
C310 0.021(2) 0.055(3) 0.030(3) -0.005(2) 0.0026(19) 0.001(2)
C311 0.017(2) 0.034(3) 0.023(2) 0.0035(19) -0.0045(17) -0.0082(18)
C312 0.018(2) 0.028(2) 0.029(2) -0.0053(19) 0.0015(18) -0.0054(18)
C313 0.019(2) 0.025(2) 0.028(2) 0.0045(19) 0.0036(18) -0.0026(18)
C314 0.017(2) 0.031(2) 0.026(2) 0.0000(19) 0.0040(17) -0.0001(18)
C315 0.0138(19) 0.026(2) 0.033(2) 0.0047(19) -0.0003(17) -0.0016(17)
C316 0.032(3) 0.057(3) 0.026(3) 0.013(2) -0.004(2) -0.013(2)
C317 0.032(3) 0.038(3) 0.050(3) -0.019(2) 0.012(2) -0.012(2)
C318 0.032(3) 0.030(3) 0.047(3) 0.013(2) 0.004(2) -0.002(2)
C319 0.029(2) 0.051(3) 0.035(3) -0.003(2) 0.013(2) 0.004(2)
C320 0.024(2) 0.030(3) 0.065(4) 0.010(2) 0.007(2) 0.002(2)
C321 0.019(2) 0.024(2) 0.024(2) -0.0012(18) -0.0032(17) -0.0008(17)
C322 0.019(2) 0.032(2) 0.020(2) 0.0001(18) 0.0002(17) -0.0053(18)
C323 0.018(2) 0.026(2) 0.029(2) -0.0050(19) 0.0017(18) -0.0025(18)
C324 0.021(2) 0.026(2) 0.029(2) 0.0027(19) 0.0004(18) -0.0023(18)
C325 0.046(3) 0.035(3) 0.039(3) -0.004(2) 0.002(2) 0.007(2)
C326 0.049(3) 0.053(4) 0.049(3) 0.000(3) 0.025(3) 0.004(3)
C327 0.052(3) 0.071(4) 0.028(3) -0.014(3) -0.005(2) 0.004(3)
C328 0.034(3) 0.048(3) 0.050(3) 0.000(3) 0.013(2) -0.013(2)
C329 0.045(3) 0.060(4) 0.032(3) 0.014(3) 0.001(2) -0.005(3)
C330 0.055(4) 0.052(4) 0.085(5) 0.020(4) -0.001(3) 0.015(3)
C331 0.054(4) 0.043(3) 0.084(5) -0.022(3) 0.014(3) 0.003(3)
C332 0.055(4) 0.030(3) 0.129(7) 0.006(4) 0.033(4) -0.007(3)
C401 0.061(3) 0.028(3) 0.025(2) -0.007(2) 0.015(2) 0.009(2)
C402 0.027(2) 0.053(3) 0.026(2) -0.014(2) 0.0015(19) 0.014(2)
C403 0.034(3) 0.042(3) 0.031(3) -0.012(2) 0.017(2) -0.007(2)
C404 0.039(3) 0.038(3) 0.018(2) -0.009(2) 0.0006(19) 0.005(2)
C405 0.032(3) 0.041(3) 0.029(3) -0.019(2) 0.007(2) -0.007(2)
C406 0.105(5) 0.029(3) 0.051(4) -0.008(3) 0.020(4) 0.007(3)
C407 0.047(3) 0.113(6) 0.040(3) -0.028(4) -0.009(3) 0.036(4)
C408 0.064(4) 0.074(4) 0.053(4) -0.021(3) 0.034(3) -0.027(4)
C409 0.079(4) 0.068(4) 0.023(3) -0.008(3) -0.013(3) 0.028(4)
C410 0.044(3) 0.083(5) 0.057(4) -0.041(4) 0.011(3) -0.024(3)
C411 0.035(3) 0.023(2) 0.055(3) -0.012(2) 0.025(2) -0.003(2)
C412 0.026(2) 0.029(3) 0.054(3) -0.007(2) -0.006(2) 0.006(2)
C413 0.046(3) 0.025(2) 0.033(3) 0.000(2) 0.008(2) 0.004(2)
C414 0.027(2) 0.024(2) 0.034(3) -0.0028(19) 0.006(2) -0.0039(19)
C415 0.044(3) 0.021(2) 0.024(2) -0.0030(18) 0.009(2) 0.001(2)
C416 0.072(4) 0.038(3) 0.110(6) -0.025(3) 0.068(4) -0.014(3)
C417 0.039(3) 0.067(5) 0.099(6) -0.019(4) -0.027(4) 0.018(3)
C418 0.127(6) 0.030(3) 0.039(3) 0.005(3) 0.017(4) 0.004(4)
C419 0.037(3) 0.044(3) 0.075(4) -0.021(3) 0.016(3) -0.015(3)
C420 0.107(5) 0.035(3) 0.023(3) -0.005(2) 0.001(3) 0.001(3)
C421 0.023(2) 0.023(2) 0.025(2) -0.0067(18) 0.0065(18) 0.0007(18)
C422 0.024(2) 0.026(2) 0.030(2) -0.0037(19) 0.0081(19) -0.0059(18)
C423 0.020(2) 0.023(2) 0.028(2) -0.0066(18) 0.0052(18) -0.0035(17)
C424 0.026(2) 0.023(2) 0.021(2) -0.0030(18) 0.0055(18) -0.0013(18)
C425 0.028(3) 0.058(4) 0.049(3) 0.013(3) -0.001(2) 0.000(2)
C426 0.036(3) 0.063(4) 0.046(3) 0.007(3) 0.019(3) -0.005(3)
C427 0.046(3) 0.041(3) 0.063(4) -0.008(3) 0.001(3) -0.018(3)
C428 0.046(3) 0.036(3) 0.050(3) 0.011(3) 0.002(3) -0.006(2)
C429 0.039(3) 0.051(3) 0.037(3) -0.007(3) 0.012(2) -0.010(3)
C430 0.049(4) 0.120(6) 0.033(3) -0.001(4) -0.008(3) 0.006(4)
C431 0.030(3) 0.062(4) 0.064(4) 0.008(3) -0.002(3) -0.014(3)
C432 0.040(3) 0.053(4) 0.088(5) 0.005(3) -0.006(3) 0.013(3)

loop_
_geom_bond_atom_site_label_1
_geom_bond_atom_site_label_2
_geom_bond_distance
_geom_bond_site_symmetry_2
_geom_bond_publ_flag
Ti1 C121 1.981(4) . ?
Ti1 C123 1.996(5) . ?
Ti1 C114 2.394(4) . ?
Ti1 C112 2.405(4) . ?
Ti1 C103 2.414(4) . ?
Ti1 C102 2.415(4) . ?
Ti1 C113 2.416(5) . ?
Ti1 C105 2.417(4) . ?
Ti1 C104 2.423(4) . ?
Ti1 C101 2.427(4) . ?
Ti1 C115 2.437(4) . ?
Ti1 C111 2.438(4) . ?
Ti2 C221 1.992(5) . ?
Ti2 C223 1.993(4) . ?
Ti2 C212 2.400(4) . ?
Ti2 C202 2.401(4) . ?
Ti2 C213 2.413(5) . ?
Ti2 C214 2.413(5) . ?
Ti2 C203 2.419(4) . ?
Ti2 C205 2.419(4) . ?
Ti2 C201 2.425(4) . ?
Ti2 C211 2.431(4) . ?
Ti2 C204 2.432(4) . ?
Ti2 C215 2.438(4) . ?
Ti3 C323 1.985(5) . ?
Ti3 C321 1.991(4) . ?
Ti3 C302 2.400(4) . ?
Ti3 C304 2.403(4) . ?
Ti3 C312 2.406(4) . ?
Ti3 C313 2.409(4) . ?
Ti3 C315 2.417(4) . ?
Ti3 C314 2.419(4) . ?
Ti3 C303 2.422(4) . ?
Ti3 C311 2.424(4) . ?
Ti3 C301 2.428(4) . ?
Ti3 C305 2.433(4) . ?
Ti4 C423 1.996(5) . ?
Ti4 C421 1.996(4) . ?
Ti4 C414 2.396(5) . ?
Ti4 C402 2.400(4) . ?
Ti4 C412 2.402(5) . ?
Ti4 C413 2.411(5) . ?
Ti4 C404 2.420(4) . ?
Ti4 C405 2.421(5) . ?
Ti4 C403 2.421(4) . ?
Ti4 C415 2.425(4) . ?
Ti4 C401 2.431(5) . ?
Ti4 C411 2.435(4) . ?
Si11 C122 1.862(4) . ?
Si11 C127 1.867(6) . ?
Si11 C126 1.871(5) . ?
Si11 C125 1.872(5) . ?
Si12 C129 1.872(5) . ?
Si12 C122 1.878(5) . ?
Si12 C128 1.879(5) . ?
Si12 C124 1.881(4) . ?
Si13 C124 1.859(4) . ?
Si13 C131 1.864(6) . ?
Si13 C130 1.869(6) . ?
Si13 C132 1.871(6) . ?
Si21 C225 1.853(7) . ?
Si21 C222 1.865(5) . ?
Si21 C227 1.868(7) . ?
Si21 C226 1.871(6) . ?
Si22 C228 1.869(5) . ?
Si22 C224 1.879(5) . ?
Si22 C222 1.880(5) . ?
Si22 C229 1.881(5) . ?
Si23 C231 1.860(5) . ?
Si23 C224 1.866(5) . ?
Si23 C230 1.875(5) . ?
Si23 C232 1.875(5) . ?
Si31 C325 1.863(5) . ?
Si31 C327 1.869(5) . ?
Si31 C322 1.872(5) . ?
Si31 C326 1.877(5) . ?
Si32 C322 1.877(5) . ?
Si32 C329 1.879(5) . ?
Si32 C324 1.884(5) . ?
Si32 C328 1.886(5) . ?
Si33 C332 1.860(6) . ?
Si33 C324 1.861(5) . ?
Si33 C331 1.863(7) . ?
Si33 C330 1.874(6) . ?
Si41 C425 1.859(5) . ?
Si41 C426 1.865(5) . ?
Si41 C427 1.869(6) . ?
Si41 C422 1.874(4) . ?
Si42 C422 1.871(5) . ?
Si42 C428 1.872(5) . ?
Si42 C424 1.880(4) . ?
Si42 C429 1.880(5) . ?
Si43 C431 1.857(5) . ?
Si43 C432 1.860(6) . ?
Si43 C424 1.863(5) . ?
Si43 C430 1.869(6) . ?
C101 C102 1.414(6) . ?
C101 C105 1.421(7) . ?
C101 C106 1.501(7) . ?
C102 C103 1.411(7) . ?
C102 C107 1.504(6) . ?
C103 C104 1.428(7) . ?
C103 C108 1.501(7) . ?
C104 C105 1.397(7) . ?
C104 C109 1.503(7) . ?
C105 C110 1.510(7) . ?
C106 H10A 0.9600 . ?
C106 H10B 0.9600 . ?
C106 H10C 0.9600 . ?
C107 H10D 0.9600 . ?
C107 H10E 0.9600 . ?
C107 H10F 0.9600 . ?
C108 H10G 0.9600 . ?
C108 H10H 0.9600 . ?
C108 H10I 0.9600 . ?
C109 H10J 0.9600 . ?
C109 H10K 0.9600 . ?
C109 H10L 0.9600 . ?
C110 H11A 0.9600 . ?
C110 H11B 0.9600 . ?
C110 H11C 0.9600 . ?
C111 C115 1.403(7) . ?
C111 C112 1.426(7) . ?
C111 C116 1.503(6) . ?
C112 C113 1.413(6) . ?
C112 C117 1.505(7) . ?
C113 C114 1.408(7) . ?
C113 C118 1.503(7) . ?
C114 C115 1.413(6) . ?
C114 C119 1.512(6) . ?
C115 C120 1.494(7) . ?
C116 H11D 0.9600 . ?
C116 H11E 0.9600 . ?
C116 H11F 0.9600 . ?
C117 H11G 0.9600 . ?
C117 H11H 0.9600 . ?
C117 H11I 0.9600 . ?
C118 H11J 0.9600 . ?
C118 H11K 0.9600 . ?
C118 H11L 0.9600 . ?
C119 H11M 0.9600 . ?
C119 H11N 0.9600 . ?
C119 H11O 0.9600 . ?
C120 H12X 0.9600 . ?
C120 H12Y 0.9600 . ?
C120 H12Z 0.9600 . ?
C121 C122 1.333(6) . ?
C121 C123 1.902(6) . ?
C123 C124 1.338(6) . ?
C125 H12A 0.9600 . ?
C125 H12B 0.9600 . ?
C125 H12C 0.9600 . ?
C126 H12D 0.9600 . ?
C126 H12E 0.9600 . ?
C126 H12F 0.9600 . ?
C127 H12G 0.9600 . ?
C127 H12H 0.9600 . ?
C127 H12I 0.9600 . ?
C128 H12J 0.9600 . ?
C128 H12K 0.9600 . ?
C128 H12L 0.9600 . ?
C129 H12M 0.9600 . ?
C129 H12N 0.9600 . ?
C129 H12O 0.9600 . ?
C130 H13A 0.9600 . ?
C130 H13B 0.9600 . ?
C130 H13C 0.9600 . ?
C131 H13D 0.9600 . ?
C131 H13E 0.9600 . ?
C131 H13F 0.9600 . ?
C132 H13G 0.9600 . ?
C132 H13H 0.9600 . ?
C132 H13I 0.9600 . ?
C201 C205 1.417(6) . ?
C201 C202 1.424(6) . ?
C201 C206 1.504(6) . ?
C202 C203 1.406(6) . ?
C202 C207 1.503(6) . ?
C203 C204 1.428(6) . ?
C203 C208 1.503(7) . ?
C204 C205 1.415(7) . ?
C204 C209 1.515(6) . ?
C205 C210 1.492(7) . ?
C206 H20A 0.9600 . ?
C206 H20B 0.9600 . ?
C206 H20C 0.9600 . ?
C207 H20D 0.9600 . ?
C207 H20E 0.9600 . ?
C207 H20F 0.9600 . ?
C208 H20G 0.9600 . ?
C208 H20H 0.9600 . ?
C208 H20I 0.9600 . ?
C209 H20J 0.9600 . ?
C209 H20K 0.9600 . ?
C209 H20L 0.9600 . ?
C210 H21A 0.9600 . ?
C210 H21B 0.9600 . ?
C210 H21C 0.9600 . ?
C211 C215 1.413(7) . ?
C211 C212 1.426(6) . ?
C211 C216 1.494(7) . ?
C212 C213 1.419(7) . ?
C212 C217 1.491(7) . ?
C213 C214 1.422(7) . ?
C213 C218 1.502(7) . ?
C214 C215 1.407(7) . ?
C214 C219 1.507(7) . ?
C215 C220 1.507(6) . ?
C216 H21D 0.9600 . ?
C216 H21E 0.9600 . ?
C216 H21F 0.9600 . ?
C217 H21G 0.9600 . ?
C217 H21H 0.9600 . ?
C217 H21I 0.9600 . ?
C218 H21J 0.9600 . ?
C218 H21K 0.9600 . ?
C218 H21L 0.9600 . ?
C219 H21M 0.9600 . ?
C219 H21N 0.9600 . ?
C219 H21O 0.9600 . ?
C220 H22A 0.9600 . ?
C220 H22B 0.9600 . ?
C220 H22C 0.9600 . ?
C221 C222 1.319(6) . ?
C221 C223 1.910(6) . ?
C223 C224 1.328(6) . ?
C225 H22D 0.9600 . ?
C225 H22E 0.9600 . ?
C225 H22F 0.9600 . ?
C226 H22G 0.9600 . ?
C226 H22H 0.9600 . ?
C226 H22I 0.9600 . ?
C227 H22J 0.9600 . ?
C227 H22K 0.9600 . ?
C227 H22L 0.9600 . ?
C228 H22M 0.9600 . ?
C228 H22N 0.9600 . ?
C228 H22O 0.9600 . ?
C229 H22P 0.9600 . ?
C229 H22Q 0.9600 . ?
C229 H22R 0.9600 . ?
C230 H23A 0.9600 . ?
C230 H23B 0.9600 . ?
C230 H23C 0.9600 . ?
C231 H23D 0.9600 . ?
C231 H23E 0.9600 . ?
C231 H23F 0.9600 . ?
C232 H23G 0.9600 . ?
C232 H23H 0.9600 . ?
C232 H23I 0.9600 . ?
C301 C305 1.414(6) . ?
C301 C302 1.416(6) . ?
C301 C306 1.503(7) . ?
C302 C303 1.410(7) . ?
C302 C307 1.502(6) . ?
C303 C304 1.418(6) . ?
C303 C308 1.496(6) . ?
C304 C305 1.418(7) . ?
C304 C309 1.512(7) . ?
C305 C310 1.503(6) . ?
C306 H30A 0.9600 . ?
C306 H30B 0.9600 . ?
C306 H30C 0.9600 . ?
C307 H30D 0.9600 . ?
C307 H30E 0.9600 . ?
C307 H30F 0.9600 . ?
C308 H30G 0.9600 . ?
C308 H30H 0.9600 . ?
C308 H30I 0.9600 . ?
C309 H30J 0.9600 . ?
C309 H30K 0.9600 . ?
C309 H30L 0.9600 . ?
C310 H31A 0.9600 . ?
C310 H31B 0.9600 . ?
C310 H31C 0.9600 . ?
C311 C315 1.422(6) . ?
C311 C312 1.431(6) . ?
C311 C316 1.495(6) . ?
C312 C313 1.408(6) . ?
C312 C317 1.501(6) . ?
C313 C314 1.427(6) . ?
C313 C318 1.499(6) . ?
C314 C315 1.410(6) . ?
C314 C319 1.502(6) . ?
C315 C320 1.499(6) . ?
C316 H31D 0.9600 . ?
C316 H31E 0.9600 . ?
C316 H31F 0.9600 . ?
C317 H31G 0.9600 . ?
C317 H31H 0.9600 . ?
C317 H31I 0.9600 . ?
C318 H31J 0.9600 . ?
C318 H31K 0.9600 . ?
C318 H31L 0.9600 . ?
C319 H31M 0.9600 . ?
C319 H31N 0.9600 . ?
C319 H31O 0.9600 . ?
C320 H32A 0.9600 . ?
C320 H32B 0.9600 . ?
C320 H32C 0.9600 . ?
C321 C322 1.327(6) . ?
C321 C323 1.886(6) . ?
C323 C324 1.331(6) . ?
C325 H32D 0.9600 . ?
C325 H32E 0.9600 . ?
C325 H32F 0.9600 . ?
C326 H32G 0.9600 . ?
C326 H32H 0.9600 . ?
C326 H32I 0.9600 . ?
C327 H32J 0.9600 . ?
C327 H32K 0.9600 . ?
C327 H32L 0.9600 . ?
C328 H32M 0.9600 . ?
C328 H32N 0.9600 . ?
C328 H32O 0.9600 . ?
C329 H32P 0.9600 . ?
C329 H32Q 0.9600 . ?
C329 H32R 0.9600 . ?
C330 H33A 0.9600 . ?
C330 H33B 0.9600 . ?
C330 H33C 0.9600 . ?
C331 H33D 0.9600 . ?
C331 H33E 0.9600 . ?
C331 H33F 0.9600 . ?
C332 H33G 0.9600 . ?
C332 H33H 0.9600 . ?
C332 H33I 0.9600 . ?
C401 C402 1.413(7) . ?
C401 C405 1.419(7) . ?
C401 C406 1.498(8) . ?
C402 C403 1.404(7) . ?
C402 C407 1.508(7) . ?
C403 C404 1.418(7) . ?
C403 C408 1.505(7) . ?
C404 C405 1.405(7) . ?
C404 C409 1.510(7) . ?
C405 C410 1.494(7) . ?
C406 H40A 0.9600 . ?
C406 H40B 0.9600 . ?
C406 H40C 0.9600 . ?
C407 H40D 0.9600 . ?
C407 H40E 0.9600 . ?
C407 H40F 0.9600 . ?
C408 H40G 0.9600 . ?
C408 H40H 0.9600 . ?
C408 H40I 0.9600 . ?
C409 H40J 0.9600 . ?
C409 H40K 0.9600 . ?
C409 H40L 0.9600 . ?
C410 H41A 0.9600 . ?
C410 H41B 0.9600 . ?
C410 H41C 0.9600 . ?
C411 C415 1.407(7) . ?
C411 C412 1.415(8) . ?
C411 C416 1.502(7) . ?
C412 C413 1.404(7) . ?
C412 C417 1.507(7) . ?
C413 C414 1.415(7) . ?
C413 C418 1.506(7) . ?
C414 C415 1.404(6) . ?
C414 C419 1.501(7) . ?
C415 C420 1.496(7) . ?
C416 H41D 0.9600 . ?
C416 H41E 0.9600 . ?
C416 H41F 0.9600 . ?
C417 H41G 0.9600 . ?
C417 H41H 0.9600 . ?
C417 H41I 0.9600 . ?
C418 H41J 0.9600 . ?
C418 H41K 0.9600 . ?
C418 H41L 0.9600 . ?
C419 H41M 0.9600 . ?
C419 H41N 0.9600 . ?
C419 H41O 0.9600 . ?
C420 H42A 0.9600 . ?
C420 H42B 0.9600 . ?
C420 H42C 0.9600 . ?
C421 C422 1.318(6) . ?
C421 C423 1.909(6) . ?
C423 C424 1.329(6) . ?
C425 H42D 0.9600 . ?
C425 H42E 0.9600 . ?
C425 H42F 0.9600 . ?
C426 H42G 0.9600 . ?
C426 H42H 0.9600 . ?
C426 H42I 0.9600 . ?
C427 H42J 0.9600 . ?
C427 H42K 0.9600 . ?
C427 H42L 0.9600 . ?
C428 H42M 0.9600 . ?
C428 H42N 0.9600 . ?
C428 H42O 0.9600 . ?
C429 H42P 0.9600 . ?
C429 H42Q 0.9600 . ?
C429 H42R 0.9600 . ?
C430 H43A 0.9600 . ?
C430 H43B 0.9600 . ?
C430 H43C 0.9600 . ?
C431 H43D 0.9600 . ?
C431 H43E 0.9600 . ?
C431 H43F 0.9600 . ?
C432 H43G 0.9600 . ?
C432 H43H 0.9600 . ?
C432 H43I 0.9600 . ?
